data_7126763
loop_
_publ_author_name
'Li, Bin'
'W\"olper, Christoph'
'Huse, Kevin'
'Schulz, Stephan'

_publ_section_title
;
 Intermediate snapshot on the insertion reaction of isocyanates into the
 Zn-Cp* bond of dizincocene Cp*<sub>2</sub>Zn<sub>2</sub>.
;
_journal_issue 61
_journal_name_full 'Chemical communications (Cambridge, England)'
_journal_page_first 8643
_journal_page_last 8646
_journal_paper_doi 10.1039/d0cc03831h
_journal_volume 56
_journal_year 2020
_chemical_formula_sum 'C25 H39 N O Zn2'
_chemical_formula_weight 500.31
_space_group_crystal_system monoclinic
_space_group_IT_number 11
_space_group_name_Hall '-P 2yb'
_space_group_name_H-M_alt 'P 1 21/m 1'
_atom_sites_solution_hydrogens geom
_atom_sites_solution_primary direct
_atom_sites_solution_secondary difmap
_audit_creation_method SHELXL-2017/1
_audit_update_record
;
2020-03-25 deposited with the CCDC.	2020-06-24 downloaded from the CCDC.
;
_cell_angle_alpha 90
_cell_angle_beta 110.467(5)
_cell_angle_gamma 90
_cell_formula_units_Z 2
_cell_length_a 9.0241(10)
_cell_length_b 12.0224(13)
_cell_length_c 12.0743(13)
_cell_measurement_reflns_used 9098
_cell_measurement_temperature 100(2)
_cell_measurement_theta_max 41.21
_cell_measurement_theta_min 2.47
_cell_volume 1227.3(2)
_computing_cell_refinement 'BRUKER APEX2(v2009.5-1)'
_computing_data_collection 'BRUKER APEX2(v2009.5-1)'
_computing_data_reduction 'BRUKER APEX2(v2009.5-1)'
_computing_molecular_graphics 'ORTEP/PLATON (Spek)'
_computing_publication_material 'BRUKER AXS SHELXTL (c) 2008 / Vers. 2008/4'
_computing_structure_refinement 'SHELXL-2017/1 (Sheldrick, 2017)'
_computing_structure_solution 'BRUKER APEX2(v2009.5-1)'
_diffrn_ambient_temperature 100(2)
_diffrn_detector_area_resol_mean 512
_diffrn_measured_fraction_theta_full 0.999
_diffrn_measured_fraction_theta_max 0.899
_diffrn_measurement_device_type 'Bruker D8 KAPPA II (APEX II detector)'
_diffrn_measurement_method 'Data collection strategy APEX 2/COSMO'
_diffrn_radiation_monochromator 'Triumph Goebel mirror'
_diffrn_radiation_source 'fine-focus sealed tube'
_diffrn_radiation_type MoK\a
_diffrn_radiation_wavelength 0.71073
_diffrn_reflns_av_R_equivalents 0.0246
_diffrn_reflns_av_unetI/netI 0.0150
_diffrn_reflns_Laue_measured_fraction_full 0.999
_diffrn_reflns_Laue_measured_fraction_max 0.899
_diffrn_reflns_limit_h_max 15
_diffrn_reflns_limit_h_min -11
_diffrn_reflns_limit_k_max 22
_diffrn_reflns_limit_k_min -22
_diffrn_reflns_limit_l_max 22
_diffrn_reflns_limit_l_min -22
_diffrn_reflns_number 89099
_diffrn_reflns_point_group_measured_fraction_full 0.999
_diffrn_reflns_point_group_measured_fraction_max 0.899
_diffrn_reflns_theta_full 25.242
_diffrn_reflns_theta_max 41.376
_diffrn_reflns_theta_min 1.800
_exptl_absorpt_coefficient_mu 1.969
_exptl_absorpt_correction_T_max 0.75
_exptl_absorpt_correction_T_min 0.64
_exptl_absorpt_correction_type multi-scan
_exptl_absorpt_process_details
; 
 SADABS
 R.H. Blessing, Acta Cryst. (1995) A51 33-38 
;
_exptl_crystal_colour colourless
_exptl_crystal_density_diffrn 1.354
_exptl_crystal_description block
_exptl_crystal_F_000 528
_exptl_crystal_size_max 0.402
_exptl_crystal_size_mid 0.310
_exptl_crystal_size_min 0.218
_refine_diff_density_max 0.827
_refine_diff_density_min -0.475
_refine_diff_density_rms 0.072
_refine_ls_extinction_method none
_refine_ls_goodness_of_fit_ref 1.082
_refine_ls_hydrogen_treatment constr
_refine_ls_matrix_type full
_refine_ls_number_parameters 156
_refine_ls_number_reflns 7688
_refine_ls_number_restraints 0
_refine_ls_restrained_S_all 1.082
_refine_ls_R_factor_all 0.0374
_refine_ls_R_factor_gt 0.0241
_refine_ls_shift/su_max 0.001
_refine_ls_shift/su_mean 0.000
_refine_ls_structure_factor_coef Fsqd
_refine_ls_weighting_details 'w=1/[\s^2^(Fo^2^)+(0.0303P)^2^+0.3818P] where P=(Fo^2^+2Fc^2^)/3'
_refine_ls_weighting_scheme calc
_refine_ls_wR_factor_gt 0.0611
_refine_ls_wR_factor_ref 0.0695
_reflns_Friedel_coverage 0.000
_reflns_number_gt 6262
_reflns_number_total 7688
_reflns_threshold_expression 'I > 2\s(I)'
_cod_data_source_file d0cc03831h2.cif
_cod_data_source_block lb_070m
_cod_depositor_comments
;
The following automatic conversions were performed:

data item '_atom_sites_solution_secondary' value 'diffmap' was
changed to 'difmap'.

Automatic conversion script
Id: cif_fix_values 7556 2019-12-06 15:28:31Z antanas 

 Adding full bibliography for 7126762--7126763.cif.
;
_cod_original_sg_symbol_H-M 'P 21/m'
_cod_database_code 7126763
_shelx_shelxl_version_number 2017/1
_shelx_space_group_comment
;
The symmetry employed for this shelxl refinement is uniquely defined
by the following loop, which should always be used as a source of
symmetry information in preference to the above space-group names.
They are only intended as comments.
;
_shelx_estimated_absorpt_t_min 0.505
_shelx_estimated_absorpt_t_max 0.673

loop_
_space_group_symop_operation_xyz
'x, y, z'
'-x, y+1/2, -z'
'-x, -y, -z'
'x, -y-1/2, z'

loop_
_atom_site_label
_atom_site_type_symbol
_atom_site_fract_x
_atom_site_fract_y
_atom_site_fract_z
_atom_site_U_iso_or_equiv
_atom_site_adp_type
_atom_site_occupancy
_atom_site_site_symmetry_order
_atom_site_calc_flag
_atom_site_refinement_flags_posn
_atom_site_refinement_flags_adp
_atom_site_refinement_flags_occupancy
_atom_site_disorder_assembly
_atom_site_disorder_group
Zn1 Zn 0.09559(2) 0.250000 0.00863(2) 0.01602(3) Uani 1 2 d S T P . .
Zn2 Zn 0.03564(2) 0.250000 -0.19311(2) 0.01591(3) Uani 1 2 d S T P . .
O1 O -0.12822(12) 0.250000 -0.54873(7) 0.0302(2) Uani 1 2 d S T P . .
N1 N -0.10847(11) 0.250000 -0.35311(8) 0.01650(15) Uani 1 2 d S T P . .
C1 C -0.00438(14) 0.250000 0.15692(9) 0.01674(17) Uani 1 2 d S T P . .
C2 C 0.09282(10) 0.34595(6) 0.16887(6) 0.01819(13) Uani 1 1 d . . . . .
C3 C 0.25108(10) 0.30936(7) 0.19032(7) 0.01999(13) Uani 1 1 d . . . . .
C4 C -0.17597(16) 0.250000 0.14447(12) 0.0248(2) Uani 1 2 d S T P . .
H4A H -0.230657 0.310828 0.092058 0.037 Uiso 0.5 1 calc R U P . .
H4B H -0.185086 0.260264 0.222348 0.037 Uiso 0.5 1 calc R U P . .
H4C H -0.224077 0.178908 0.110869 0.037 Uiso 0.5 1 calc R U P . .
C5 C 0.04183(14) 0.46519(8) 0.16455(9) 0.02875(18) Uani 1 1 d . . . . .
H5A H 0.097353 0.509643 0.123232 0.043 Uiso 1 1 calc R U . . .
H5B H 0.067335 0.493394 0.245247 0.043 Uiso 1 1 calc R U . . .
H5C H -0.072510 0.470399 0.122361 0.043 Uiso 1 1 calc R U . . .
C6 C 0.39181(13) 0.38454(10) 0.21532(9) 0.0322(2) Uani 1 1 d . . . . .
H6A H 0.478482 0.343808 0.202478 0.048 Uiso 1 1 calc R U . . .
H6B H 0.425600 0.409975 0.297540 0.048 Uiso 1 1 calc R U . . .
H6C H 0.363228 0.448913 0.162260 0.048 Uiso 1 1 calc R U . . .
C7 C -0.05086(13) 0.250000 -0.44207(9) 0.01908(19) Uani 1 2 d S T P . .
C8 C 0.13405(13) 0.250000 -0.40005(9) 0.01932(19) Uani 1 2 d S T P . .
C9 C 0.20398(10) 0.34855(7) -0.32029(7) 0.01964(13) Uani 1 1 d . . . . .
C10 C 0.30186(9) 0.31182(7) -0.21374(7) 0.01822(13) Uani 1 1 d . . . . .
C11 C 0.18508(16) 0.250000 -0.50859(11) 0.0328(3) Uani 1 2 d S T P . .
H11C H 0.150670 0.319319 -0.552842 0.049 Uiso 0.5 1 calc R U P . .
H11A H 0.136676 0.186602 -0.559372 0.049 Uiso 0.5 1 calc R U P . .
H11B H 0.300513 0.244080 -0.482921 0.049 Uiso 0.5 1 calc R U P . .
C12 C 0.17084(14) 0.46550(9) -0.36273(10) 0.0326(2) Uani 1 1 d . . . . .
H12A H 0.208201 0.477424 -0.428874 0.049 Uiso 1 1 calc R U . . .
H12B H 0.225816 0.516619 -0.298208 0.049 Uiso 1 1 calc R U . . .
H12C H 0.056726 0.479346 -0.388999 0.049 Uiso 1 1 calc R U . . .
C13 C 0.40310(11) 0.37872(9) -0.11046(8) 0.02685(17) Uani 1 1 d . . . . .
H13A H 0.514833 0.365625 -0.098504 0.040 Uiso 1 1 calc R U . . .
H13B H 0.381853 0.356423 -0.039379 0.040 Uiso 1 1 calc R U . . .
H13C H 0.378922 0.457914 -0.125881 0.040 Uiso 1 1 calc R U . . .
C14 C -0.28331(13) 0.250000 -0.38253(9) 0.01638(16) Uani 1 2 d S T P . .
C15 C -0.31716(15) 0.250000 -0.26720(11) 0.0222(2) Uani 1 2 d S T P . .
H15A H -0.431341 0.243254 -0.284750 0.033 Uiso 0.5 1 calc R U P . .
H15B H -0.279101 0.319673 -0.224618 0.033 Uiso 0.5 1 calc R U P . .
H15C H -0.262779 0.187074 -0.218172 0.033 Uiso 0.5 1 calc R U P . .
C16 C -0.35665(11) 0.35515(9) -0.45166(9) 0.02690(17) Uani 1 1 d . . . . .
H16A H -0.339665 0.355458 -0.527509 0.040 Uiso 1 1 calc R U . . .
H16B H -0.306797 0.420975 -0.405864 0.040 Uiso 1 1 calc R U . . .
H16C H -0.470404 0.356298 -0.465832 0.040 Uiso 1 1 calc R U . . .

loop_
_atom_site_aniso_label
_atom_site_aniso_U_11
_atom_site_aniso_U_22
_atom_site_aniso_U_33
_atom_site_aniso_U_23
_atom_site_aniso_U_13
_atom_site_aniso_U_12
Zn1 0.01842(6) 0.01983(6) 0.00953(5) 0.000 0.00455(4) 0.000
Zn2 0.01375(6) 0.02444(6) 0.00943(5) 0.000 0.00392(4) 0.000
O1 0.0157(4) 0.0644(7) 0.0090(3) 0.000 0.0024(3) 0.000
N1 0.0108(4) 0.0283(4) 0.0103(3) 0.000 0.0035(3) 0.000
C1 0.0182(5) 0.0204(4) 0.0117(3) 0.000 0.0053(3) 0.000
C2 0.0225(4) 0.0185(3) 0.0134(2) -0.0028(2) 0.0060(2) -0.0015(3)
C3 0.0192(3) 0.0262(3) 0.0128(3) -0.0024(2) 0.0032(2) -0.0040(3)
C4 0.0191(5) 0.0332(6) 0.0235(5) 0.000 0.0092(4) 0.000
C5 0.0393(5) 0.0196(3) 0.0285(4) -0.0050(3) 0.0132(4) 0.0009(3)
C6 0.0254(5) 0.0434(6) 0.0251(4) -0.0073(4) 0.0055(3) -0.0146(4)
C7 0.0122(4) 0.0333(5) 0.0121(4) 0.000 0.0047(3) 0.000
C8 0.0120(4) 0.0355(6) 0.0111(3) 0.000 0.0048(3) 0.000
C9 0.0146(3) 0.0279(3) 0.0173(3) 0.0039(2) 0.0067(2) -0.0021(3)
C10 0.0122(3) 0.0275(3) 0.0151(3) -0.0009(2) 0.0049(2) -0.0030(3)
C11 0.0170(5) 0.0690(11) 0.0151(4) 0.000 0.0091(4) 0.000
C12 0.0319(5) 0.0328(5) 0.0353(5) 0.0141(4) 0.0143(4) -0.0001(4)
C13 0.0200(4) 0.0378(5) 0.0216(3) -0.0067(3) 0.0057(3) -0.0105(3)
C14 0.0108(4) 0.0237(4) 0.0149(4) 0.000 0.0048(3) 0.000
C15 0.0153(5) 0.0345(6) 0.0196(4) 0.000 0.0097(4) 0.000
C16 0.0180(4) 0.0332(4) 0.0294(4) 0.0111(3) 0.0082(3) 0.0053(3)

loop_
_atom_type_symbol
_atom_type_description
_atom_type_scat_dispersion_real
_atom_type_scat_dispersion_imag
_atom_type_scat_source
C C 0.0033 0.0016 'International Tables Vol C Tables 4.2.6.8 and 6.1.1.4'
H H 0.0000 0.0000 'International Tables Vol C Tables 4.2.6.8 and 6.1.1.4'
N N 0.0061 0.0033 'International Tables Vol C Tables 4.2.6.8 and 6.1.1.4'
O O 0.0106 0.0060 'International Tables Vol C Tables 4.2.6.8 and 6.1.1.4'
Zn Zn 0.2839 1.4301 'International Tables Vol C Tables 4.2.6.8 and 6.1.1.4'

loop_
_geom_angle_atom_site_label_1
_geom_angle_atom_site_label_2
_geom_angle_atom_site_label_3
_geom_angle
_geom_angle_site_symmetry_1
_geom_angle_site_symmetry_3
_geom_angle_publ_flag
C2 Zn1 C2 61.38(4) . 4_565 ?
C2 Zn1 C3 36.79(3) . . ?
C2 Zn1 C3 61.35(3) 4_565 . ?
C2 Zn1 C3 61.35(3) . 4_565 ?
C2 Zn1 C3 36.80(3) 4_565 4_565 ?
C3 Zn1 C3 36.70(5) . 4_565 ?
C2 Zn1 C1 36.69(3) . . ?
C2 Zn1 C1 36.69(3) 4_565 . ?
C3 Zn1 C1 61.23(4) . . ?
C3 Zn1 C1 61.23(4) 4_565 . ?
C2 Zn1 Zn2 146.77(2) . . ?
C2 Zn1 Zn2 146.77(2) 4_565 . ?
C3 Zn1 Zn2 149.38(2) . . ?
C3 Zn1 Zn2 149.38(2) 4_565 . ?
C1 Zn1 Zn2 145.42(3) . . ?
N1 Zn2 Zn1 153.20(3) . . ?
C7 N1 C14 118.76(9) . . ?
C7 N1 Zn2 119.29(8) . . ?
C14 N1 Zn2 121.95(6) . . ?
C2 C1 C2 108.03(10) . 4_565 ?
C2 C1 C4 125.89(5) . . ?
C2 C1 C4 125.89(5) 4_565 . ?
C2 C1 Zn1 71.31(5) . . ?
C2 C1 Zn1 71.31(5) 4_565 . ?
C4 C1 Zn1 126.95(8) . . ?
C1 C2 C3 108.05(7) . . ?
C1 C2 C5 126.80(8) . . ?
C3 C2 C5 125.12(8) . . ?
C1 C2 Zn1 72.00(5) . . ?
C3 C2 Zn1 71.85(4) . . ?
C5 C2 Zn1 123.56(6) . . ?
C3 C3 C2 107.93(5) 4_565 . ?
C3 C3 C6 127.02(6) 4_565 . ?
C2 C3 C6 124.95(9) . . ?
C3 C3 Zn1 71.65(2) 4_565 . ?
C2 C3 Zn1 71.35(4) . . ?
C6 C3 Zn1 125.32(6) . . ?
O1 C7 N1 126.73(11) . . ?
O1 C7 C8 119.29(9) . . ?
N1 C7 C8 113.98(9) . . ?
C9 C8 C9 102.61(9) . 4_565 ?
C9 C8 C11 111.08(6) . . ?
C9 C8 C11 111.08(6) 4_565 . ?
C9 C8 C7 111.42(6) . . ?
C9 C8 C7 111.42(6) 4_565 . ?
C11 C8 C7 109.13(9) . . ?
C10 C9 C12 128.30(9) . . ?
C10 C9 C8 109.66(8) . . ?
C12 C9 C8 121.95(8) . . ?
C9 C10 C10 109.02(5) . 4_565 ?
C9 C10 C13 128.42(9) . . ?
C10 C10 C13 122.51(5) 4_565 . ?
N1 C14 C15 108.37(9) . . ?
N1 C14 C16 110.45(6) . . ?
C15 C14 C16 108.12(6) . . ?
N1 C14 C16 110.45(6) . 4_565 ?
C15 C14 C16 108.12(6) . 4_565 ?
C16 C14 C16 111.23(11) . 4_565 ?

loop_
_geom_bond_atom_site_label_1
_geom_bond_atom_site_label_2
_geom_bond_distance
_geom_bond_site_symmetry_2
_geom_bond_publ_flag
Zn1 C2 2.2602(7) . ?
Zn1 C2 2.2603(7) 4_565 ?
Zn1 C3 2.2668(8) . ?
Zn1 C3 2.2668(8) 4_565 ?
Zn1 C1 2.2693(10) . ?
Zn1 Zn2 2.3031(3) . ?
Zn2 N1 1.9148(9) . ?
O1 C7 1.2317(14) . ?
N1 C7 1.3471(13) . ?
N1 C14 1.4911(14) . ?
C1 C2 1.4257(11) . ?
C1 C2 1.4257(11) 4_565 ?
C1 C4 1.5024(18) . ?
C2 C3 1.4288(13) . ?
C2 C5 1.5009(12) . ?
C3 C3 1.4274(18) 4_565 ?
C3 C6 1.5009(13) . ?
C7 C8 1.5652(16) . ?
C8 C9 1.5181(11) . ?
C8 C9 1.5181(11) 4_565 ?
C8 C11 1.5335(15) . ?
C9 C10 1.3548(11) . ?
C9 C12 1.4905(14) . ?
C10 C10 1.4865(17) 4_565 ?
C10 C13 1.4966(12) . ?
C14 C15 1.5265(15) . ?
C14 C16 1.5318(11) . ?
C14 C16 1.5319(11) 4_565 ?
